data_2012005
loop_
_publ_author_name
'Otto, Thomas J.'
'Wheeler, Kraig A.'

_publ_section_title
;
 Aqua(benzene-1,3-dicarboxylato)zinc(II)
;
_journal_issue 6
_journal_name_full 'Acta Crystallographica Section C'
_journal_page_first 704
_journal_page_last 705
_journal_paper_doi 10.1107/S0108270101004772
_journal_volume 57
_journal_year 2001
_chemical_formula_iupac '[Zn (C8 H4 O4) (H2 O)]'
_chemical_formula_moiety 'C8 H6 O5 Zn'
_chemical_formula_sum 'C8 H6 O5 Zn'
_chemical_formula_weight 247.50
_chemical_name_common 'Aqua isophthalato zinc(II)'
_chemical_name_systematic
;
poly[[aquazinc(II)]-\m-benzene-1,3-dicarboxylato]
;
_space_group_IT_number 29
_symmetry_cell_setting orthorhombic
_symmetry_space_group_name_Hall 'P 2c -2ac'
_symmetry_space_group_name_H-M 'P c a 21'
_cell_angle_alpha 90
_cell_angle_beta 90
_cell_angle_gamma 90
_cell_formula_units_Z 4
_cell_length_a 8.3887(6)
_cell_length_b 6.0883(5)
_cell_length_c 16.8795(10)
_cell_measurement_reflns_used 37
_cell_measurement_temperature 298(2)
_cell_measurement_theta_max 25.0
_cell_measurement_theta_min 20.8
_cell_volume 862.09(11)
_computing_cell_refinement XSCANS
_computing_data_collection 'XSCANS (Bruker, 1999)'
_computing_data_reduction XSCANS
_computing_molecular_graphics 'SHELXTL/PC (Sheldrick, 1994)'
_computing_publication_material 'X-SEED (Barbour, 1999)'
_computing_structure_refinement 'SHELXL97 (Sheldrick, 1997)'
_computing_structure_solution 'SHELXS97 (Sheldrick, 1997)'
_diffrn_ambient_temperature 298(2)
_diffrn_measured_fraction_theta_full 1.000
_diffrn_measured_fraction_theta_max 1.000
_diffrn_measurement_device_type 'Siemens P4'
_diffrn_measurement_method '\q/2\q scans'
_diffrn_radiation_monochromator graphite
_diffrn_radiation_source 'fine-focus sealed tube'
_diffrn_radiation_type MoK\a
_diffrn_radiation_wavelength .71073
_diffrn_reflns_av_R_equivalents .016
_diffrn_reflns_av_sigmaI/netI .023
_diffrn_reflns_limit_h_max 11
_diffrn_reflns_limit_h_min -1
_diffrn_reflns_limit_k_max 8
_diffrn_reflns_limit_k_min -1
_diffrn_reflns_limit_l_max 1
_diffrn_reflns_limit_l_min -23
_diffrn_reflns_number 1797
_diffrn_reflns_theta_full 29.99
_diffrn_reflns_theta_max 29.99
_diffrn_reflns_theta_min 2.41
_diffrn_standards_decay_% <2.5
_diffrn_standards_interval_count 97
_diffrn_standards_number 3
_exptl_absorpt_coefficient_mu 2.84
_exptl_absorpt_correction_T_max .59
_exptl_absorpt_correction_T_min .33
_exptl_absorpt_correction_type integration
_exptl_absorpt_process_details '(SHELXTL; Bruker, 1998)'
_exptl_crystal_colour colorless
_exptl_crystal_density_diffrn 1.907
_exptl_crystal_density_method 'not measured'
_exptl_crystal_description plate
_exptl_crystal_F_000 496
_exptl_crystal_size_max .68
_exptl_crystal_size_mid .42
_exptl_crystal_size_min .19
_refine_diff_density_max .44
_refine_diff_density_min -1.07
_refine_ls_abs_structure_details 'Flack (1983)'
_refine_ls_abs_structure_Flack .02(2)
_refine_ls_extinction_method none
_refine_ls_goodness_of_fit_ref 1.18
_refine_ls_hydrogen_treatment mixed
_refine_ls_matrix_type full
_refine_ls_number_parameters 135
_refine_ls_number_reflns 1377
_refine_ls_number_restraints 1
_refine_ls_restrained_S_all 1.18
_refine_ls_R_factor_all .037
_refine_ls_R_factor_gt .034
_refine_ls_shift/su_max .07
_refine_ls_shift/su_mean .004
_refine_ls_structure_factor_coef Fsqd
_refine_ls_weighting_details 'calc w = 1/[\s^2^(Fo^2^)+(0.0551P)^2^] where P=(Fo^2^+2Fc^2^)/3'
_refine_ls_weighting_scheme calc
_refine_ls_wR_factor_ref .085
_reflns_number_gt 1288
_reflns_number_total 1377
_reflns_threshold_expression I>2\s(I)
_cod_data_source_file bk1593.cif
_cod_data_source_block I
_cod_database_code 2012005
_cod_database_fobs_code 2012005

loop_
_symmetry_equiv_pos_as_xyz
'x, y, z'
'-x, -y, z+1/2'
'-x+1/2, y, z+1/2'
'x+1/2, -y, z'

loop_
_atom_site_label
_atom_site_fract_x
_atom_site_fract_y
_atom_site_fract_z
_atom_site_U_iso_or_equiv
_atom_site_adp_type
_atom_site_calc_flag
_atom_site_refinement_flags
_atom_site_occupancy
_atom_site_disorder_assembly
_atom_site_disorder_group
_atom_site_type_symbol
Zn .64004(4) .41094(6) .31489(4) .02211(12) Uani d . 1 . . Zn
O1 .7852(4) .5435(5) -.08640(17) .0297(6) Uani d . 1 . . O
O2 .5858(3) .6531(5) -.16047(16) .0289(5) Uani d . 1 . . O
O3 .6372(4) .4945(6) .20320(19) .0347(7) Uani d . 1 . . O
O4 .5517(3) .7991(5) .25925(17) .0292(5) Uani d . 1 . . O
O5 .7496(3) .1227(4) .3088(3) .0315(6) Uani d . 1 . . O
C1 .6557(4) .6439(6) -.0942(2) .0225(6) Uani d . 1 . . C
C2 .5907(4) .7590(6) -.02366(19) .0214(6) Uani d . 1 . . C
C3 .6135(4) .6697(6) .0511(2) .0218(6) Uani d . 1 . . C
H3 .6620 .5333 .0567 .026 Uiso calc R 1 . . H
C4 .5632(4) .7854(6) .1179(2) .0226(6) Uani d . 1 . . C
C5 .4972(5) .9944(7) .1101(2) .0288(7) Uani d . 1 . . C
H5 .4679 1.0740 .1548 .035 Uiso calc R 1 . . H
C6 .4755(6) 1.0835(6) .0347(3) .0321(9) Uani d . 1 . . C
H6 .4311 1.2225 .0290 .039 Uiso calc R 1 . . H
C7 .5201(5) .9644(7) -.0319(2) .0277(7) Uani d . 1 . . C
H7 .5028 1.0222 -.0821 .033 Uiso calc R 1 . . H
C8 .5844(4) .6885(6) .1986(2) .0245(7) Uani d . 1 . . C
HAO5 .692(8) .014(9) .290(3) .042(14) Uiso d . 1 . . H
HBO5 .839(10) .107(11) .276(6) .07(3) Uiso d . 1 . . H

loop_
_atom_site_aniso_label
_atom_site_aniso_U_11
_atom_site_aniso_U_22
_atom_site_aniso_U_33
_atom_site_aniso_U_12
_atom_site_aniso_U_13
_atom_site_aniso_U_23
Zn .02421(18) .02674(18) .01536(17) -.00126(12) .0005(2) -.0010(2)
O1 .0317(15) .0376(14) .0199(12) .0112(11) -.0008(11) -.0068(12)
O2 .0247(11) .0469(14) .0151(10) -.0083(12) .0004(10) -.0003(12)
O3 .0504(18) .0351(17) .0185(14) .0067(14) .0039(11) .0028(13)
O4 .0306(12) .0400(14) .0169(10) -.0033(11) .0052(10) -.0063(12)
O5 .0284(11) .0297(11) .0364(16) .0024(9) .0028(16) -.0015(17)
C1 .0229(15) .0265(14) .0179(15) -.0036(12) -.0005(13) -.0021(15)
C2 .0210(14) .0276(16) .0155(14) .0005(13) -.0011(11) -.0013(13)
C3 .0235(14) .0243(16) .0174(15) .0001(12) .0024(12) .0006(14)
C4 .0246(16) .0251(16) .0182(14) -.0011(13) .0013(12) .0016(13)
C5 .0337(18) .0271(18) .0256(18) .0059(16) .0050(15) -.0038(17)
C6 .038(2) .028(2) .031(2) .0109(15) .0036(18) .0016(16)
C7 .0290(17) .0329(17) .0211(17) .0059(15) .0000(14) .0026(16)
C8 .0233(14) .0336(17) .0165(14) -.0016(13) .0005(13) .0007(14)

loop_
_atom_type_symbol
_atom_type_description
_atom_type_scat_dispersion_real
_atom_type_scat_dispersion_imag
_atom_type_scat_source
C C .0033 .0016 'International Tables Vol C Tables 4.2.6.8 and 6.1.1.4'
H H .0000 .0000 'International Tables Vol C Tables 4.2.6.8 and 6.1.1.4'
O O .0106 .0060 'International Tables Vol C Tables 4.2.6.8 and 6.1.1.4'
Zn Zn .2839 1.4301 'International Tables Vol C Tables 4.2.6.8 and 6.1.1.4'

loop_
_geom_angle_atom_site_label_1
_geom_angle_atom_site_label_2
_geom_angle_atom_site_label_3
_geom_angle_site_symmetry_1
_geom_angle_site_symmetry_3
_geom_angle
_geom_angle_publ_flag
O3 Zn O1 . 3_655 135.99(14) yes
O2 Zn O5 2_665 . 106.27(13) yes
O1 Zn O5 3_655 . 105.13(16) yes
O3 Zn O2 . 2_665 104.04(13) yes
O1 Zn O2 3_655 2_665 102.09(12) yes
O3 Zn O5 . . 100.71(16) yes
C1 O2 Zn . 2_664 128.4(2) yes
C1 O1 Zn . 3_654 112.9(2) yes
C8 O3 Zn . . 107.9(2) ?
O1 C1 O2 . . 121.1(4) ?
O1 C1 C2 . . 117.6(3) ?
O2 C1 C2 . . 121.2(3) ?
C3 C2 C7 . . 120.1(3) ?
C3 C2 C1 . . 119.6(3) ?
C7 C2 C1 . . 120.0(3) ?
C2 C3 C4 . . 119.8(3) ?
C5 C4 C3 . . 120.2(3) ?
C5 C4 C8 . . 119.6(3) ?
C3 C4 C8 . . 120.1(3) ?
C4 C5 C6 . . 119.6(4) ?
C7 C6 C5 . . 120.0(4) ?
C6 C7 C2 . . 120.3(4) ?
O4 C8 O3 . . 121.8(3) ?
O4 C8 C4 . . 120.4(3) ?
O3 C8 C4 . . 117.8(3) ?

loop_
_geom_bond_atom_site_label_1
_geom_bond_atom_site_label_2
_geom_bond_site_symmetry_2
_geom_bond_distance
_geom_bond_publ_flag
Zn O3 . 1.953(3) yes
Zn O1 3_655 1.955(3) yes
Zn O2 2_665 1.978(3) yes
Zn O5 . 1.983(3) yes
O1 C1 . 1.254(5) yes
O1 Zn 3_654 1.955(3) ?
O2 C1 . 1.264(5) yes
O2 Zn 2_664 1.978(3) ?
O4 C8 . 1.255(4) yes
O3 C8 . 1.264(5) yes
C1 C2 . 1.485(5) ?
C2 C3 . 1.388(5) ?
C2 C7 . 1.390(5) ?
C3 C4 . 1.394(5) ?
C4 C5 . 1.394(6) ?
C4 C8 . 1.495(5) ?
C5 C6 . 1.395(6) ?
C6 C7 . 1.388(6) ?

loop_
_geom_hbond_atom_site_label_D
_geom_hbond_atom_site_label_H
_geom_hbond_atom_site_label_A
_geom_hbond_site_symmetry_A
_geom_hbond_distance_DH
_geom_hbond_distance_HA
_geom_hbond_distance_DA
_geom_hbond_angle_DHA
_geom_hbond_publ_flag
O5 HAO5 O4 1_545 .88(6) 1.83(6) 2.708(4) 173(6) yes
O5 HBO5 O4 4_565 .92(9) 1.90(9) 2.711(4) 145(8) yes
